data_2235134
loop_
_publ_author_name
'Hlou\<skov\'a, Nikola'
'Rouchal, Michal'
'Ne\<cas, Marek'
'V\'icha, Robert'

_publ_section_title
;
 2,6-Dichloro-7-isopropyl-7<i>H</i>-purine
;
_journal_coeditor_code LH5458
_journal_issue 6
_journal_name_full 'Acta Crystallographica Section E'
_journal_page_first o1585
_journal_paper_doi 10.1107/S160053681201879X
_journal_volume 68
_journal_year 2012
_chemical_formula_iupac 'C8 H8 Cl2 N4'
_chemical_formula_moiety 'C8 H8 Cl2 N4'
_chemical_formula_sum 'C8 H8 Cl2 N4'
_chemical_formula_weight 231.08
_chemical_melting_point 426
_chemical_name_systematic
;
2,6-Dichloro-7-isopropyl-7<i>H</i>-purine
;
_space_group_IT_number 2
_symmetry_cell_setting triclinic
_symmetry_space_group_name_Hall '-P 1'
_symmetry_space_group_name_H-M 'P -1'
_atom_sites_solution_hydrogens geom
_atom_sites_solution_primary direct
_atom_sites_solution_secondary difmap
_cell_angle_alpha 70.499(7)
_cell_angle_beta 83.820(6)
_cell_angle_gamma 74.204(6)
_cell_formula_units_Z 2
_cell_length_a 7.0146(5)
_cell_length_b 8.2862(6)
_cell_length_c 8.9686(7)
_cell_measurement_reflns_used 2034
_cell_measurement_temperature 120(2)
_cell_measurement_theta_max 27.6730
_cell_measurement_theta_min 3.0199
_cell_volume 472.75(7)
_computing_cell_refinement 'CrysAlis CCD (Oxford Diffraction, 2009)'
_computing_data_collection 'CrysAlis CCD (Oxford Diffraction, 2009)'
_computing_data_reduction 'CrysAlis RED (Oxford Diffraction, 2009)'
_computing_molecular_graphics 'ORTEP-3 (Farrugia, 1997) and Mercury (Macrae <i>et al.</i>, 2008)'
_computing_publication_material 'SHELXL97 (Sheldrick, 2008)'
_computing_structure_refinement 'SHELXL97 (Sheldrick, 2008)'
_computing_structure_solution 'SHELXS97 (Sheldrick, 2008)'
_diffrn_ambient_temperature 120(2)
_diffrn_detector_area_resol_mean 8.4353
_diffrn_measured_fraction_theta_full 0.995
_diffrn_measured_fraction_theta_max 0.995
_diffrn_measurement_device_type 'Oxford Diffraction Xcalibur Sapphire2'
_diffrn_measurement_method '\w scan'
_diffrn_radiation_monochromator graphite
_diffrn_radiation_source 'Enhance (Mo) X-ray Source'
_diffrn_radiation_type MoK\a
_diffrn_radiation_wavelength 0.71073
_diffrn_reflns_av_R_equivalents 0.0113
_diffrn_reflns_av_sigmaI/netI 0.0261
_diffrn_reflns_limit_h_max 8
_diffrn_reflns_limit_h_min -8
_diffrn_reflns_limit_k_max 9
_diffrn_reflns_limit_k_min -9
_diffrn_reflns_limit_l_max 10
_diffrn_reflns_limit_l_min -10
_diffrn_reflns_number 2825
_diffrn_reflns_theta_full 25.00
_diffrn_reflns_theta_max 25.00
_diffrn_reflns_theta_min 3.50
_diffrn_standards_decay_% 0
_diffrn_standards_interval_count 0
_diffrn_standards_interval_time 0
_diffrn_standards_number 0
_exptl_absorpt_coefficient_mu 0.648
_exptl_absorpt_correction_T_max 1.00000
_exptl_absorpt_correction_T_min 0.93327
_exptl_absorpt_correction_type multi-scan
_exptl_absorpt_process_details '(CrysAlis RED; Oxford Diffraction, 2009)'
_exptl_crystal_colour colourless
_exptl_crystal_density_diffrn 1.623
_exptl_crystal_density_method 'not measured'
_exptl_crystal_description block
_exptl_crystal_F_000 236
_exptl_crystal_size_max 0.40
_exptl_crystal_size_mid 0.40
_exptl_crystal_size_min 0.20
_refine_diff_density_max 0.258
_refine_diff_density_min -0.238
_refine_ls_extinction_method none
_refine_ls_goodness_of_fit_ref 1.045
_refine_ls_hydrogen_treatment constr
_refine_ls_matrix_type full
_refine_ls_number_parameters 129
_refine_ls_number_reflns 1656
_refine_ls_number_restraints 0
_refine_ls_restrained_S_all 1.045
_refine_ls_R_factor_all 0.0292
_refine_ls_R_factor_gt 0.0233
_refine_ls_shift/su_max 0.000
_refine_ls_shift/su_mean 0.000
_refine_ls_structure_factor_coef Fsqd
_refine_ls_weighting_details 'calc w=1/[\s^2^(Fo^2^)+(0.0323P)^2^+0.0416P] where P=(Fo^2^+2Fc^2^)/3'
_refine_ls_weighting_scheme calc
_refine_ls_wR_factor_gt 0.0597
_refine_ls_wR_factor_ref 0.0608
_reflns_number_gt 1419
_reflns_number_total 1656
_reflns_threshold_expression I>2\s(I)
_cod_data_source_file lh5458.cif
_cod_data_source_block I
_cod_database_code 2235134
_cod_database_fobs_code 2235134

loop_
_symmetry_equiv_pos_as_xyz
'x, y, z'
'-x, -y, -z'

loop_
_atom_site_type_symbol
_atom_site_label
_atom_site_fract_x
_atom_site_fract_y
_atom_site_fract_z
_atom_site_U_iso_or_equiv
_atom_site_adp_type
_atom_site_calc_flag
_atom_site_refinement_flags
_atom_site_occupancy
_atom_site_symmetry_multiplicity
Cl Cl1 0.22677(6) 0.42378(6) -0.21906(5) 0.02126(13) Uani d . 1 1
Cl Cl2 0.31193(6) 0.39565(5) 0.35468(5) 0.02020(13) Uani d . 1 1
N N1 0.2261(2) 0.71202(18) -0.16073(15) 0.0172(3) Uani d . 1 1
N N2 0.26395(19) 0.44137(17) 0.05831(15) 0.0160(3) Uani d . 1 1
N N3 0.27132(19) 0.83054(17) 0.17303(15) 0.0150(3) Uani d . 1 1
N N4 0.2361(2) 0.96725(18) -0.09060(15) 0.0175(3) Uani d . 1 1
C C1 0.2390(2) 0.5421(2) -0.09346(19) 0.0160(4) Uani d . 1 1
C C2 0.2758(2) 0.5246(2) 0.15927(18) 0.0153(4) Uani d . 1 1
C C3 0.2616(2) 0.7041(2) 0.10815(18) 0.0139(3) Uani d . 1 1
C C4 0.2541(2) 0.9822(2) 0.04869(19) 0.0177(4) Uani d . 1 1
H H4 0.2549 1.0914 0.0613 0.021 Uiso calc R 1 1
C C5 0.2397(2) 0.7924(2) -0.05616(18) 0.0153(4) Uani d . 1 1
C C6 0.2741(2) 0.8107(2) 0.34377(18) 0.0165(4) Uani d . 1 1
H H6 0.3683 0.6952 0.3972 0.020 Uiso calc R 1 1
C C7 0.3474(3) 0.9569(2) 0.3651(2) 0.0245(4) Uani d . 1 1
H H7A 0.4765 0.9589 0.3115 0.037 Uiso calc R 1 1
H H7B 0.3608 0.9358 0.4782 0.037 Uiso calc R 1 1
H H7C 0.2525 1.0708 0.3195 0.037 Uiso calc R 1 1
C C8 0.0694(2) 0.8061(2) 0.41748(19) 0.0203(4) Uani d . 1 1
H H8A -0.0253 0.9186 0.3670 0.030 Uiso calc R 1 1
H H8B 0.0733 0.7879 0.5310 0.030 Uiso calc R 1 1
H H8C 0.0282 0.7090 0.4020 0.030 Uiso calc R 1 1

loop_
_atom_site_aniso_label
_atom_site_aniso_U_11
_atom_site_aniso_U_22
_atom_site_aniso_U_33
_atom_site_aniso_U_12
_atom_site_aniso_U_13
_atom_site_aniso_U_23
Cl1 0.0217(2) 0.0247(2) 0.0217(2) -0.00501(18) -0.00236(17) -0.01289(18)
Cl2 0.0284(3) 0.0158(2) 0.0155(2) -0.00685(18) -0.00177(17) -0.00235(17)
N1 0.0152(7) 0.0196(8) 0.0164(7) -0.0033(6) -0.0005(6) -0.0062(6)
N2 0.0136(7) 0.0170(8) 0.0182(7) -0.0040(6) -0.0006(6) -0.0064(6)
N3 0.0158(7) 0.0140(7) 0.0155(7) -0.0047(6) -0.0004(6) -0.0041(6)
N4 0.0188(8) 0.0152(8) 0.0177(7) -0.0045(6) -0.0003(6) -0.0038(6)
C1 0.0109(8) 0.0211(9) 0.0188(8) -0.0034(7) 0.0003(7) -0.0105(7)
C2 0.0109(8) 0.0182(9) 0.0152(8) -0.0035(7) 0.0004(6) -0.0036(7)
C3 0.0094(8) 0.0166(9) 0.0162(8) -0.0030(7) 0.0005(6) -0.0062(7)
C4 0.0161(9) 0.0137(8) 0.0220(9) -0.0045(7) -0.0003(7) -0.0038(7)
C5 0.0103(8) 0.0184(9) 0.0162(8) -0.0030(7) 0.0005(6) -0.0050(7)
C6 0.0185(9) 0.0166(9) 0.0145(8) -0.0036(7) -0.0017(7) -0.0053(7)
C7 0.0301(11) 0.0255(10) 0.0230(9) -0.0119(8) -0.0007(8) -0.0104(8)
C8 0.0227(10) 0.0233(10) 0.0159(8) -0.0066(8) 0.0016(7) -0.0077(7)

loop_
_atom_type_symbol
_atom_type_description
_atom_type_scat_dispersion_real
_atom_type_scat_dispersion_imag
_atom_type_scat_source
C C 0.0033 0.0016 'International Tables Vol C Tables 4.2.6.8 and 6.1.1.4'
H H 0.0000 0.0000 'International Tables Vol C Tables 4.2.6.8 and 6.1.1.4'
N N 0.0061 0.0033 'International Tables Vol C Tables 4.2.6.8 and 6.1.1.4'
Cl Cl 0.1484 0.1585 'International Tables Vol C Tables 4.2.6.8 and 6.1.1.4'

loop_
_geom_angle_atom_site_label_1
_geom_angle_atom_site_label_2
_geom_angle_atom_site_label_3
_geom_angle
C1 N1 C5 112.46(14)
C2 N2 C1 115.85(14)
C4 N3 C3 105.08(13)
C4 N3 C6 127.26(14)
C3 N3 C6 127.25(13)
C4 N4 C5 103.55(13)
N1 C1 N2 130.38(15)
N1 C1 Cl1 116.32(12)
N2 C1 Cl1 113.29(12)
N2 C2 C3 121.08(14)
N2 C2 Cl2 116.30(12)
C3 C2 Cl2 122.62(13)
N3 C3 C2 137.57(15)
N3 C3 C5 105.65(13)
C2 C3 C5 116.70(15)
N4 C4 N3 115.34(15)
N4 C4 H4 122.3
N3 C4 H4 122.3
N1 C5 N4 126.13(14)
N1 C5 C3 123.49(15)
N4 C5 C3 110.38(14)
N3 C6 C7 110.35(13)
N3 C6 C8 109.77(12)
C7 C6 C8 112.12(14)
N3 C6 H6 108.2
C7 C6 H6 108.2
C8 C6 H6 108.2
C6 C7 H7A 109.5
C6 C7 H7B 109.5
H7A C7 H7B 109.5
C6 C7 H7C 109.5
H7A C7 H7C 109.5
H7B C7 H7C 109.5
C6 C8 H8A 109.5
C6 C8 H8B 109.5
H8A C8 H8B 109.5
C6 C8 H8C 109.5
H8A C8 H8C 109.5
H8B C8 H8C 109.5

loop_
_geom_bond_atom_site_label_1
_geom_bond_atom_site_label_2
_geom_bond_distance
Cl1 C1 1.7437(16)
Cl2 C2 1.7249(16)
N1 C1 1.315(2)
N1 C5 1.343(2)
N2 C2 1.3289(19)
N2 C1 1.339(2)
N3 C4 1.360(2)
N3 C3 1.3770(19)
N3 C6 1.486(2)
N4 C4 1.318(2)
N4 C5 1.371(2)
C2 C3 1.381(2)
C3 C5 1.414(2)
C4 H4 0.9500
C6 C7 1.511(2)
C6 C8 1.519(2)
C6 H6 1.0000
C7 H7A 0.9800
C7 H7B 0.9800
C7 H7C 0.9800
C8 H8A 0.9800
C8 H8B 0.9800
C8 H8C 0.9800

loop_
_cod_related_entry_id
_cod_related_entry_database
_cod_related_entry_code
1 ChemSpider 30657790
